data_7130259
loop_
_publ_author_name
'Breton, Logan S.'
'Morrison, Gregory'
'Lacroix, Matthew'
'Halasyamani, P. Shiv'
'Zur Loye, Hans-Conrad'

_publ_section_title
;
 Lanthanide Thioborates, an Emerging Class of Nonlinear Optical Materials,
 Efficiently Synthesized Using the Boron-Chalcogen Mixture Method
;
_journal_name_full 'Chemical Communications'
_journal_paper_doi 10.1039/D2CC01260J
_journal_year 2022
_chemical_formula_moiety 'B Nd S3'
_chemical_formula_sum 'B Nd S3'
_chemical_formula_weight 251.23
_chemical_name_systematic 'Neodymium Orthothioborate'
_space_group_crystal_system orthorhombic
_space_group_IT_number 33
_space_group_name_Hall 'P 2c -2n'
_space_group_name_H-M_alt 'P n a 21'
_atom_sites_solution_primary direct
_audit_creation_date 2022-01-25
_audit_creation_method
;
Olex2 1.3
(compiled 2020.11.12 svn.r5f609507 for OlexSys, GUI svn.r6408)
;
_audit_update_record
;
2022-02-25 deposited with the CCDC.	2022-06-20 downloaded from the CCDC.
;
_cell_angle_alpha 90
_cell_angle_beta 90
_cell_angle_gamma 90
_cell_formula_units_Z 4
_cell_length_a 7.4818(2)
_cell_length_b 6.00370(10)
_cell_length_c 8.8530(2)
_cell_measurement_reflns_used 9768
_cell_measurement_temperature 300.33
_cell_measurement_theta_max 36.31
_cell_measurement_theta_min 4.10
_cell_volume 397.663(15)
_computing_cell_refinement 'SAINT V8.40B (?, 2016)'
_computing_data_reduction 'SAINT V8.40B (?, 2016)'
_computing_molecular_graphics 'Olex2 1.3 (Dolomanov et al., 2009)'
_computing_publication_material 'Olex2 1.3 (Dolomanov et al., 2009)'
_computing_structure_refinement 'SHELXL 2018/3 (Sheldrick, 2015)'
_computing_structure_solution 'SHELXS  (Sheldrick, 2008)'
_diffrn_ambient_temperature 300.33
_diffrn_measured_fraction_theta_full 1.000
_diffrn_measured_fraction_theta_max 1.000
_diffrn_measurement_device_type 'Bruker APEX-II CCD'
_diffrn_measurement_method '\f and \w scans'
_diffrn_radiation_type MoK\a
_diffrn_radiation_wavelength 0.71073
_diffrn_reflns_av_R_equivalents 0.0320
_diffrn_reflns_av_unetI/netI 0.0129
_diffrn_reflns_Laue_measured_fraction_full 1.000
_diffrn_reflns_Laue_measured_fraction_max 1.000
_diffrn_reflns_limit_h_max 12
_diffrn_reflns_limit_h_min -12
_diffrn_reflns_limit_k_max 9
_diffrn_reflns_limit_k_min -10
_diffrn_reflns_limit_l_max 14
_diffrn_reflns_limit_l_min -14
_diffrn_reflns_number 38285
_diffrn_reflns_point_group_measured_fraction_full 0.994
_diffrn_reflns_point_group_measured_fraction_max 0.998
_diffrn_reflns_theta_full 25.242
_diffrn_reflns_theta_max 36.310
_diffrn_reflns_theta_min 4.101
_diffrn_source_current 1.4
_diffrn_source_power 0.07
_diffrn_source_voltage 50.0
_diffrn_standards_number 0
_exptl_absorpt_coefficient_mu 14.387
_exptl_absorpt_correction_T_max 0.2740
_exptl_absorpt_correction_T_min 0.1508
_exptl_absorpt_correction_type multi-scan
_exptl_absorpt_process_details
;
SADABS-2016/2 (Bruker,2016) was used for absorption correction.
wR2(int) was 0.1359 before and 0.0556 after correction.
The Ratio of minimum to maximum transmission is 0.5504.
The \l/2 correction factor is Not present.
;
_exptl_crystal_colour blue
_exptl_crystal_colour_primary blue
_exptl_crystal_density_diffrn 4.196
_exptl_crystal_description shard
_exptl_crystal_F_000 452
_exptl_crystal_size_max 0.06
_exptl_crystal_size_mid 0.04
_exptl_crystal_size_min 0.02
_refine_diff_density_max 0.519
_refine_diff_density_min -0.567
_refine_diff_density_rms 0.098
_refine_ls_abs_structure_details
;
 Refined as an inversion twin.
;
_refine_ls_abs_structure_Flack 0.021(9)
_refine_ls_extinction_coef 0.0149(4)
_refine_ls_extinction_expression Fc^*^=kFc[1+0.001xFc^2^\l^3^/sin(2\q)]^-1/4^
_refine_ls_extinction_method 'SHELXL-2018/3 (Sheldrick 2018)'
_refine_ls_goodness_of_fit_ref 1.146
_refine_ls_hydrogen_treatment undef
_refine_ls_matrix_type full
_refine_ls_number_parameters 48
_refine_ls_number_reflns 1916
_refine_ls_number_restraints 1
_refine_ls_restrained_S_all 1.146
_refine_ls_R_factor_all 0.0081
_refine_ls_R_factor_gt 0.0080
_refine_ls_shift/su_max 0.001
_refine_ls_shift/su_mean 0.000
_refine_ls_structure_factor_coef Fsqd
_refine_ls_weighting_details 'w=1/[\s^2^(Fo^2^)+(0.0054P)^2^+0.0437P] where P=(Fo^2^+2Fc^2^)/3'
_refine_ls_weighting_scheme calc
_refine_ls_wR_factor_gt 0.0178
_refine_ls_wR_factor_ref 0.0178
_reflns_Friedel_coverage 0.901
_reflns_Friedel_fraction_full 0.988
_reflns_Friedel_fraction_max 0.996
_reflns_number_gt 1910
_reflns_number_total 1916
_reflns_threshold_expression 'I > 2\s(I)'
_cod_data_source_file d2cc01260j2.cif
_cod_data_source_block lb2047a_os_pna21
_cod_database_code 7130259
_shelx_shelxl_version_number 2018/3
_shelx_space_group_comment
;
The symmetry employed for this shelxl refinement is uniquely defined
by the following loop, which should always be used as a source of
symmetry information in preference to the above space-group names.
They are only intended as comments.
;
_shelx_estimated_absorpt_t_max 0.762
_shelx_estimated_absorpt_t_min 0.479
_olex2_refinement_description
;
1. Twinned data refinement
 Scales: 0.979(9)
 0.021(9)
;
_olex2_submission_special_instructions 'No special instructions were received'

loop_
_space_group_symop_operation_xyz
'x, y, z'
'-x, -y, z+1/2'
'-x+1/2, y+1/2, z+1/2'
'x+1/2, -y+1/2, z'

loop_
_atom_site_label
_atom_site_type_symbol
_atom_site_fract_x
_atom_site_fract_y
_atom_site_fract_z
_atom_site_U_iso_or_equiv
_atom_site_adp_type
_atom_site_occupancy
_atom_site_site_symmetry_order
_atom_site_calc_flag
_atom_site_refinement_flags_posn
_atom_site_refinement_flags_adp
_atom_site_refinement_flags_occupancy
_atom_site_disorder_assembly
_atom_site_disorder_group
Nd1 Nd -0.11493(2) -0.06839(2) -0.92826(4) 0.01044(3) Uani 1 1 d . . . . .
S3 S -0.49831(5) 0.10145(6) -0.91851(7) 0.01352(7) Uani 1 1 d . . . . .
S1 S 0.20436(6) -0.13702(8) -0.72584(5) 0.01171(9) Uani 1 1 d . . . . .
S2 S 0.17476(6) -0.16373(8) -1.13368(5) 0.01041(8) Uani 1 1 d . . . . .
B1 B 0.1447(3) -0.4030(3) -1.2574(2) 0.0110(3) Uani 1 1 d . . . . .

loop_
_atom_site_aniso_label
_atom_site_aniso_U_11
_atom_site_aniso_U_22
_atom_site_aniso_U_33
_atom_site_aniso_U_23
_atom_site_aniso_U_13
_atom_site_aniso_U_12
Nd1 0.01087(4) 0.01201(4) 0.00844(4) -0.00056(4) 0.00024(5) -0.00138(2)
S3 0.01267(14) 0.01681(15) 0.01107(18) -0.0015(2) 0.0014(2) 0.00287(11)
S1 0.01467(18) 0.00942(17) 0.0110(2) -0.00103(15) 0.00084(16) -0.00053(14)
S2 0.01293(17) 0.00950(16) 0.00881(18) -0.00044(14) 0.00006(15) 0.00055(13)
B1 0.0119(7) 0.0111(7) 0.0099(7) -0.0005(6) -0.0002(6) -0.0013(6)

loop_
_atom_type_symbol
_atom_type_description
_atom_type_scat_dispersion_real
_atom_type_scat_dispersion_imag
_atom_type_scat_source
B B 0.0013 0.0007 'International Tables Vol C Tables 4.2.6.8 and 6.1.1.4'
Nd Nd -0.1943 3.0179 'International Tables Vol C Tables 4.2.6.8 and 6.1.1.4'
S S 0.1246 0.1234 'International Tables Vol C Tables 4.2.6.8 and 6.1.1.4'

loop_
_geom_angle_atom_site_label_1
_geom_angle_atom_site_label_2
_geom_angle_atom_site_label_3
_geom_angle
_geom_angle_site_symmetry_1
_geom_angle_site_symmetry_3
_geom_angle_publ_flag
S3 Nd1 S3 124.740(11) . 4_545 ?
S3 Nd1 S3 147.309(14) 4 4_545 ?
S3 Nd1 S3 87.673(7) 4 . ?
S3 Nd1 S1 82.967(13) 4 . ?
S3 Nd1 S1 72.434(15) 4 2_554 ?
S3 Nd1 S2 64.792(16) 4 2 ?
S1 Nd1 S3 135.458(18) 4_445 4 ?
S1 Nd1 S3 60.740(13) 4_445 4_545 ?
S1 Nd1 S3 69.166(13) . 4_545 ?
S1 Nd1 S3 118.712(17) 2_554 4_545 ?
S1 Nd1 S3 71.068(15) 2_554 . ?
S1 Nd1 S3 140.829(18) . . ?
S1 Nd1 S3 75.159(14) 4_445 . ?
S1 Nd1 S1 134.678(9) 4_445 2_554 ?
S1 Nd1 S1 139.357(10) 2_554 . ?
S1 Nd1 S1 85.271(15) 4_445 . ?
S1 Nd1 S2 78.045(11) 4_445 4_445 ?
S1 Nd1 S2 122.928(11) 2_554 2 ?
S1 Nd1 S2 70.776(17) 4_445 2 ?
S1 Nd1 S2 128.870(14) 4_445 . ?
S2 Nd1 S3 68.143(13) . 4_545 ?
S2 Nd1 S3 117.781(16) 2 4_545 ?
S2 Nd1 S3 142.321(18) . . ?
S2 Nd1 S3 67.866(14) 4_445 4_545 ?
S2 Nd1 S3 89.124(14) . 4 ?
S2 Nd1 S3 71.233(15) 2 . ?
S2 Nd1 S3 135.285(17) 4_445 4 ?
S2 Nd1 S3 72.043(14) 4_445 . ?
S2 Nd1 S1 70.362(14) 2 . ?
S2 Nd1 S1 72.193(15) . 2_554 ?
S2 Nd1 S1 75.664(11) . . ?
S2 Nd1 S1 63.445(15) 4_445 2_554 ?
S2 Nd1 S1 136.777(14) 4_445 . ?
S2 Nd1 S2 84.383(14) . 4_445 ?
S2 Nd1 S2 136.537(8) 4_445 2 ?
S2 Nd1 S2 138.952(9) . 2 ?
Nd1 S3 Nd1 85.642(9) . 4_445 ?
Nd1 S3 Nd1 147.310(14) 4_455 4_445 ?
Nd1 S3 Nd1 126.763(14) 4_455 . ?
B1 S3 Nd1 81.76(6) 3_455 4_455 ?
B1 S3 Nd1 81.15(6) 3_455 4_445 ?
B1 S3 Nd1 126.23(7) 3_455 . ?
Nd1 S1 Nd1 94.975(17) 4_545 . ?
Nd1 S1 Nd1 106.892(15) 2 . ?
Nd1 S1 Nd1 156.24(2) 4_545 2 ?
B1 S1 Nd1 87.47(7) 3 2 ?
B1 S1 Nd1 107.12(7) 3 . ?
B1 S1 Nd1 95.03(7) 3 4_545 ?
Nd1 S2 Nd1 97.041(17) . 4_545 ?
Nd1 S2 Nd1 152.702(19) 4_545 2_554 ?
Nd1 S2 Nd1 110.157(15) . 2_554 ?
B1 S2 Nd1 79.90(7) . 2_554 ?
B1 S2 Nd1 116.27(7) . . ?
B1 S2 Nd1 90.39(7) . 4_545 ?
S3 B1 S1 120.67(11) 3_444 3_544 ?
S3 B1 S2 122.73(11) 3_444 . ?
S2 B1 S1 116.04(11) . 3_544 ?

loop_
_geom_bond_atom_site_label_1
_geom_bond_atom_site_label_2
_geom_bond_distance
_geom_bond_site_symmetry_2
_geom_bond_publ_flag
Nd1 S3 2.9373(4) 4 ?
Nd1 S3 3.3182(4) 4_545 ?
Nd1 S3 3.0454(4) . ?
Nd1 S1 2.8578(5) 4_445 ?
Nd1 S1 2.9848(6) 2_554 ?
Nd1 S1 3.0146(5) . ?
Nd1 S2 2.8930(5) 4_445 ?
Nd1 S2 2.8866(5) . ?
Nd1 S2 2.9906(6) 2 ?
S3 B1 1.798(2) 3_455 ?
S1 B1 1.824(2) 3 ?
S2 B1 1.821(2) . ?

loop_
_geom_torsion_atom_site_label_1
_geom_torsion_atom_site_label_2
_geom_torsion_atom_site_label_3
_geom_torsion_atom_site_label_4
_geom_torsion
_geom_torsion_site_symmetry_1
_geom_torsion_site_symmetry_2
_geom_torsion_site_symmetry_3
_geom_torsion_site_symmetry_4
_geom_torsion_publ_flag
Nd1 S2 B1 S3 74.64(13) . . . 3_444 ?
Nd1 S2 B1 S3 172.69(12) 4_545 . . 3_444 ?
Nd1 S2 B1 S3 -32.96(11) 2_554 . . 3_444 ?
Nd1 S2 B1 S1 -113.93(10) . . . 3_544 ?
Nd1 S2 B1 S1 138.46(11) 2_554 . . 3_544 ?
Nd1 S2 B1 S1 -15.88(11) 4_545 . . 3_544 ?

loop_
_twin_individual_id
_twin_individual_mass_fraction_refined
1 0.979(9)
2 0.021(9)
